data_1557878
loop_
_publ_author_name
'Anulewicz, Romana'
'Bak, Tomasz'
'Cyranski, Michal'
'Krygowski, Tadeusz Marek'
'Pawlak, Dorota'
'Pniewska, Barbara'
'Rasala, Danuta'
'Gawinecki, Ryszard'

_publ_section_title
;
 Substituent Effects on the Geometry of the Pyridine Ring in
 1-Methyl-4-(4-R-phenyl)-2,6-diphenylpyridinium Perchlorates
;
_journal_name_full 'Acta Chemica Scandinavica'
_journal_page_first 515
_journal_page_last 523
_journal_paper_doi 10.3891/acta.chem.scand.49-0515
_journal_volume 49
_journal_year 1995
_chemical_formula_sum 'C24 H19 Cl2 N O4'
_chemical_formula_weight 456.30
_chemical_name_common
;
1-methy1-4-(4-chloropheny1)-2,6-diphenylpyridinium perchlorate
;
_space_group_IT_number 14
_space_group_name_Hall '-P 2yn'
_space_group_name_H-M_alt 'P 1 21/n 1'
_symmetry_cell_setting monoclinic
_symmetry_Int_Tables_number 14
_symmetry_space_group_name_Hall '-P 2yn'
_symmetry_space_group_name_H-M 'P 1 21/n 1'
_cell_angle_alpha 90.
_cell_angle_beta 103.35(3)
_cell_angle_gamma 90.
_cell_formula_units_Z 4
_cell_length_a 13.120(4)
_cell_length_b 11.853(2)
_cell_length_c 14.182(5)
_cell_volume 2145.9(11)
_diffrn_ambient_temperature 293
_diffrn_radiation_probe x-ray
_diffrn_radiation_type CuK\a
_diffrn_radiation_wavelength 1.5418
_exptl_absorpt_coefficient_mu 2.990
_exptl_crystal_density_diffrn 1.412
_exptl_crystal_F_000 944
_refine_ls_number_parameters 299
_refine_ls_number_reflns 3237
_refine_ls_R_factor_all 0.0938
_refine_ls_R_factor_gt 0.0832
_refine_ls_wR_factor_gt 0.2177
_refine_ls_wR_factor_ref 0.2576
_cod_data_source_file Acta-Chem-Scand-1995-49-515-523-2.cif
_cod_data_source_block 1
_cod_original_sg_symbol_H-M 'P 21/n'
_cod_database_code 1557878

loop_
_space_group_symop_id
_space_group_symop_operation_xyz
1 x,y,z
2 1/2-x,1/2+y,1/2-z
3 -x,-y,-z
4 1/2+x,1/2-y,1/2+z

loop_
_atom_site_label
_atom_site_type_symbol
_atom_site_thermal_displace_type
_atom_site_fract_x
_atom_site_fract_y
_atom_site_fract_z
_atom_site_occupancy
_atom_site_U_iso_or_equiv
_atom_site_calc_flag
_atom_site_refinement_flags
_atom_site_disorder_assembly
_atom_site_disorder_group
Cl2 Cl Uiso -0.77550(10) -0.07820(10) 0.56340(10) 1.000 0.0610(10) . . . .
Cl1 Cl Uiso 0.00650(10) 0.12640(10) 0.22510(10) 1.000 0.0540(10) . . . .
N1 N Uiso -0.3377(2) 0.3589(2) 0.3515(2) 1.000 0.0360(10) . . . .
C1 C Uiso -0.2668(3) 0.4351(3) 0.3136(3) 1.000 0.0480(10) . . . .
O1 O Uiso 0.0973(2) 0.1906(3) 0.2242(2) 1.000 0.0670(10) . . . .
C2 C Uiso -0.3406(3) 0.3611(2) 0.4465(2) 1.000 0.0360(10) . . . .
O2 O Uiso -0.0498(2) 0.1027(3) 0.1285(2) 1.000 0.0670(10) . . . .
O3 O Uiso 0.0377(5) 0.0251(5) 0.2733(4) 1.000 0.163(3) . . . .
C3 C Uiso -0.4154(3) 0.2988(3) 0.4779(2) 1.000 0.0390(10) . . . .
C4 C Uiso -0.4871(2) 0.2314(2) 0.4155(2) 1.000 0.0350(10) . . . .
O4 O Uiso -0.0571(3) 0.1888(7) 0.2735(3) 1.000 0.161(3) . . . .
C5 C Uiso -0.4801(2) 0.2308(3) 0.3189(2) 1.000 0.0380(10) . . . .
C6 C Uiso -0.4059(2) 0.2920(2) 0.2873(2) 1.000 0.0350(10) . . . .
C21 C Uiso -0.2622(3) 0.4270(3) 0.5177(2) 1.000 0.0420(10) . . . .
C22 C Uiso -0.1550(3) 0.4083(3) 0.5294(3) 1.000 0.0550(10) . . . .
C23 C Uiso -0.0841(4) 0.4667(4) 0.6005(3) 1.000 0.0670(10) . . . .
C24 C Uiso -0.1194(4) 0.5429(4) 0.6603(4) 1.000 0.0720(10) . . . .
C25 C Uiso -0.2235(4) 0.5591(3) 0.6495(3) 1.000 0.0660(10) . . . .
C26 C Uiso -0.2967(3) 0.5017(3) 0.5796(2) 1.000 0.0480(10) . . . .
C41 C Uiso -0.5609(2) 0.1581(3) 0.4513(2) 1.000 0.0360(10) . . . .
C42 C Uiso -0.6515(3) 0.1154(3) 0.3894(2) 1.000 0.0450(10) . . . .
C43 C Uiso -0.7173(3) 0.0432(3) 0.4223(2) 1.000 0.0470(10) . . . .
C44 C Uiso -0.6930(3) 0.0125(3) 0.5191(3) 1.000 0.0430(10) . . . .
C45 C Uiso -0.6054(3) 0.0541(3) 0.5828(2) 1.000 0.0420(10) . . . .
C46 C Uiso -0.5399(3) 0.1266(3) 0.5485(2) 1.000 0.0400(10) . . . .
C61 C Uiso -0.3956(2) 0.2849(2) 0.1858(2) 1.000 0.0350(10) . . . .
C62 C Uiso -0.4742(3) 0.3254(3) 0.1107(2) 1.000 0.0450(10) . . . .
C63 C Uiso -0.4638(3) 0.3179(3) 0.0157(2) 1.000 0.0480(10) . . . .
C64 C Uiso -0.3761(3) 0.2685(3) -0.0043(2) 1.000 0.0450(10) . . . .
C65 C Uiso -0.2981(3) 0.2270(3) 0.0699(2) 1.000 0.0450(10) . . . .
C66 C Uiso -0.3064(3) 0.2357(3) 0.1650(2) 1.000 0.0430(10) . . . .

loop_
_atom_type_symbol
_atom_type_description
_atom_type_scat_dispersion_real
_atom_type_scat_dispersion_imag
_atom_type_scat_source
C C 0.0181 0.0091 ' International Tables Vol C Tables 4.2.6.8 and 6.1.1.4'
Cl Cl 0.3639 0.7018 ' International Tables Vol C Tables 4.2.6.8 and 6.1.1.4'
N N 0.0311 0.0180 ' International Tables Vol C Tables 4.2.6.8 and 6.1.1.4'
O O 0.0492 0.0322 ' International Tables Vol C Tables 4.2.6.8 and 6.1.1.4'

loop_
_geom_angle_atom_site_label_1
_geom_angle_atom_site_label_2
_geom_angle_atom_site_label_3
_geom_angle
_geom_angle_site_symmetry_1
_geom_angle_site_symmetry_2
_geom_angle_site_symmetry_3
_geom_angle_publ_flag
O3 Cl1 O4 110.7(4) . . . yes
O1 Cl1 O4 108.5(3) . . . yes
O1 Cl1 O2 110.33(19) . . . yes
O1 Cl1 O3 108.3(3) . . . yes
O2 Cl1 O3 109.2(3) . . . yes
O2 Cl1 O4 109.8(2) . . . yes
C1 N1 C6 118.6(3) . . . yes
C1 N1 C2 120.8(3) . . . yes
C2 N1 C6 120.4(3) . . . yes
N1 C2 C21 120.7(3) . . . yes
N1 C2 C3 119.7(3) . . . yes
C3 C2 C21 119.6(3) . . . no
C2 C3 C4 122.0(3) . . . no
C3 C4 C41 121.5(3) . . . no
C3 C4 C5 116.2(3) . . . no
C5 C4 C41 122.2(3) . . . no
C4 C5 C6 122.1(3) . . . no
N1 C6 C5 119.5(3) . . . yes
C5 C6 C61 121.3(2) . . . no
N1 C6 C61 119.1(2) . . . yes
C22 C21 C26 119.4(3) . . . no
C2 C21 C22 121.2(3) . . . no
C2 C21 C26 119.2(3) . . . no
C21 C22 C23 119.7(4) . . . no
C22 C23 C24 120.4(5) . . . no
C23 C24 C25 119.6(5) . . . no
C24 C25 C26 121.7(4) . . . no
C21 C26 C25 119.3(4) . . . no
C42 C41 C46 118.0(3) . . . no
C4 C41 C42 121.8(3) . . . no
C4 C41 C46 120.2(3) . . . no
C41 C42 C43 121.5(3) . . . no
C42 C43 C44 118.8(3) . . . no
Cl2 C44 C43 120.0(3) . . . yes
C43 C44 C45 121.5(3) . . . no
Cl2 C44 C45 118.5(3) . . . yes
C44 C45 C46 119.0(3) . . . no
C41 C46 C45 121.2(3) . . . no
C6 C61 C62 120.6(3) . . . no
C6 C61 C66 119.9(2) . . . no
C62 C61 C66 119.5(3) . . . no
C61 C62 C63 120.1(3) . . . no
C62 C63 C64 120.1(3) . . . no
C63 C64 C65 120.2(3) . . . no
C64 C65 C66 120.4(4) . . . no
C61 C66 C65 119.7(3) . . . no

loop_
_geom_bond_atom_site_label_1
_geom_bond_atom_site_label_2
_geom_bond_distance
_geom_bond_site_symmetry_1
_geom_bond_site_symmetry_2
_geom_bond_publ_flag
Cl2 C44 1.742(4) . . yes
Cl1 O4 1.407(6) . . yes
Cl1 O3 1.396(6) . . yes
Cl1 O1 1.416(3) . . yes
Cl1 O2 1.426(3) . . yes
N1 C6 1.372(4) . . yes
N1 C2 1.357(4) . . yes
N1 C1 1.484(5) . . yes
C2 C21 1.486(5) . . no
C2 C3 1.382(5) . . no
C3 C4 1.386(4) . . no
C4 C5 1.394(4) . . no
C4 C41 1.476(4) . . no
C5 C6 1.370(4) . . no
C6 C61 1.479(4) . . no
C21 C26 1.394(5) . . no
C21 C22 1.395(6) . . no
C22 C23 1.389(6) . . no
C23 C24 1.390(7) . . no
C24 C25 1.352(8) . . no
C25 C26 1.389(6) . . no
C41 C46 1.393(4) . . no
C41 C42 1.399(5) . . no
C42 C43 1.372(5) . . no
C43 C44 1.384(5) . . no
C44 C45 1.379(5) . . no
C45 C46 1.381(5) . . no
C61 C62 1.386(4) . . no
C61 C66 1.399(5) . . no
C62 C63 1.388(4) . . no
C63 C64 1.378(5) . . no
C64 C65 1.378(5) . . no
C65 C66 1.382(4) . . no

loop_
_geom_torsion_atom_site_label_1
_geom_torsion_atom_site_label_2
_geom_torsion_atom_site_label_3
_geom_torsion_atom_site_label_4
_geom_torsion
_geom_torsion_site_symmetry_1
_geom_torsion_site_symmetry_2
_geom_torsion_site_symmetry_3
_geom_torsion_site_symmetry_4
_geom_torsion_publ_flag
C1 N1 C2 C3 172.7(3) . . . . no
C1 N1 C2 C21 -9.2(4) . . . . no
C6 N1 C2 C3 -2.5(4) . . . . no
C6 N1 C2 C21 175.7(3) . . . . no
C1 N1 C6 C5 -172.6(3) . . . . no
C1 N1 C6 C61 9.3(4) . . . . no
C2 N1 C6 C5 2.7(4) . . . . no
C2 N1 C6 C61 -175.5(3) . . . . no
N1 C2 C3 C4 1.4(5) . . . . no
C21 C2 C3 C4 -176.7(3) . . . . no
N1 C2 C21 C22 -56.3(4) . . . . no
N1 C2 C21 C26 129.4(3) . . . . no
C3 C2 C21 C22 121.9(4) . . . . no
C3 C2 C21 C26 -52.5(4) . . . . no
C2 C3 C4 C5 -0.6(5) . . . . no
C2 C3 C4 C41 174.9(3) . . . . no
C3 C4 C5 C6 0.8(4) . . . . no
C41 C4 C5 C6 -174.6(3) . . . . no
C3 C4 C41 C42 161.3(3) . . . . no
C3 C4 C41 C46 -20.7(5) . . . . no
C5 C4 C41 C42 -23.5(5) . . . . no
C5 C4 C41 C46 154.5(3) . . . . no
C4 C5 C6 N1 -1.9(4) . . . . no
C4 C5 C6 C61 176.2(3) . . . . no
N1 C6 C61 C62 -115.0(3) . . . . no
N1 C6 C61 C66 65.8(3) . . . . no
C5 C6 C61 C62 66.9(4) . . . . no
C5 C6 C61 C66 -112.4(3) . . . . no
C2 C21 C22 C23 -176.3(3) . . . . no
C26 C21 C22 C23 -1.9(5) . . . . no
C2 C21 C26 C25 176.7(3) . . . . no
C22 C21 C26 C25 2.3(5) . . . . no
C21 C22 C23 C24 0.4(6) . . . . no
C22 C23 C24 C25 0.7(7) . . . . no
C23 C24 C25 C26 -0.3(7) . . . . no
C24 C25 C26 C21 -1.2(6) . . . . no
C4 C41 C42 C43 177.0(3) . . . . no
C46 C41 C42 C43 -1.1(5) . . . . no
C4 C41 C46 C45 -177.1(3) . . . . no
C42 C41 C46 C45 1.0(5) . . . . no
C41 C42 C43 C44 0.1(6) . . . . no
C42 C43 C44 Cl2 179.5(3) . . . . no
C42 C43 C44 C45 0.9(6) . . . . no
Cl2 C44 C45 C46 -179.6(3) . . . . no
C43 C44 C45 C46 -1.0(6) . . . . no
C44 C45 C46 C41 0.0(6) . . . . no
C6 C61 C62 C63 -179.8(3) . . . . no
C66 C61 C62 C63 -0.5(5) . . . . no
C6 C61 C66 C65 178.6(3) . . . . no
C62 C61 C66 C65 -0.7(5) . . . . no
C61 C62 C63 C64 1.1(5) . . . . no
C62 C63 C64 C65 -0.4(6) . . . . no
C63 C64 C65 C66 -0.8(6) . . . . no
C64 C65 C66 C61 1.3(5) . . . . no
